data_7129892
loop_
_publ_author_name
'Feng, Ying'
'Zou, Ming-Yan'
'Hu, Hao-Chen'
'Li, Wan-Han'
'Cai, Songliang'
'Zhang, Wei-Guang'
'Zheng, Sheng-Run'

_publ_section_title
;
 Amorphous metal-organic frameworks obtained from a crystalline precursor
 for the capture of iodine with high capacities
;
_journal_name_full 'Chemical Communications'
_journal_paper_doi 10.1039/D1CC07229C
_journal_year 2022
_chemical_formula_moiety 'C90 H60 Co2 N27'
_chemical_formula_sum 'C90 H60 Co2 N27'
_chemical_formula_weight 1637.51
_space_group_crystal_system trigonal
_space_group_IT_number 155
_space_group_name_Hall 'R 3 2"'
_space_group_name_H-M_alt 'R 3 2 :H'
_atom_sites_solution_hydrogens geom
_audit_creation_date 2021-08-02
_audit_creation_method
;
Olex2 1.3
(compiled 2020.11.12 svn.r5f609507 for OlexSys, GUI svn.r6272)
;
_audit_update_record
;
2021-12-11 deposited with the CCDC.	2022-03-25 downloaded from the CCDC.
;
_cell_angle_alpha 90
_cell_angle_beta 90
_cell_angle_gamma 120
_cell_formula_units_Z 3
_cell_length_a 29.6590(4)
_cell_length_b 29.6590(4)
_cell_length_c 20.6874(12)
_cell_measurement_reflns_used 5019
_cell_measurement_temperature 100.01(10)
_cell_measurement_theta_max 64.0990
_cell_measurement_theta_min 4.6760
_cell_volume 15759.8(10)
_computing_cell_refinement 'CrysAlisPro 1.171.40.84a (Rigaku OD, 2020)'
_computing_data_collection 'CrysAlisPro 1.171.40.84a (Rigaku OD, 2020)'
_computing_data_reduction 'CrysAlisPro 1.171.40.84a (Rigaku OD, 2020)'
_computing_molecular_graphics 'Olex2 1.3 (Dolomanov et al., 2009)'
_computing_publication_material 'Olex2 1.3 (Dolomanov et al., 2009)'
_computing_structure_refinement 'SHELXL 2018/1 (Sheldrick, 2015)'
_computing_structure_solution 'SHELXT 2014/5 (Sheldrick, 2014)'
_diffrn_ambient_environment N~2~
_diffrn_ambient_temperature 100.01(10)
_diffrn_detector 'Hybrid Pixel Array Detector'
_diffrn_detector_area_resol_mean 10.0000
_diffrn_measured_fraction_theta_full 0.994
_diffrn_measured_fraction_theta_max 0.977
_diffrn_measurement_details
;
List of Runs (angles in degrees, time in seconds):

  # Type    Start    End  Width  t~exp~   \w     \q     \k     \f   Frames
#--------------------------------------------------------------------------
  1  \w    -36.00  34.00   1.00    3.00    --    0.00 -82.00 -60.00   70
  2  \w     19.00 124.00   1.00   10.00    --  101.30 -57.00  30.00  105
  3  \w    129.00 187.00   1.00   10.00    --  101.30  28.00-157.00   58
  4  \w     20.00 127.00   1.00   10.00    --  101.30 -57.00 150.00  107
  5  \w     64.00  89.00   1.00    3.00    --    0.00  57.00  90.00   25
  6  \w     88.00 174.00   1.00   10.00    --  101.30  38.00  60.00   86
;
_diffrn_measurement_device 'four-circle diffractometer'
_diffrn_measurement_device_type 'XtaLAB AFC12 (RINC): Kappa single'
_diffrn_measurement_method '\w scans'
_diffrn_orient_matrix_type 'CrysAlisPro convention (1999,Acta A55,543-557)'
_diffrn_orient_matrix_UB_11 0.0226974000
_diffrn_orient_matrix_UB_12 0.0111191000
_diffrn_orient_matrix_UB_13 0.0689116000
_diffrn_orient_matrix_UB_21 0.0382490000
_diffrn_orient_matrix_UB_22 -0.0184796000
_diffrn_orient_matrix_UB_23 -0.0197381000
_diffrn_orient_matrix_UB_31 0.0402536000
_diffrn_orient_matrix_UB_32 0.0559730000
_diffrn_orient_matrix_UB_33 -0.0200810000
_diffrn_radiation_monochromator mirror
_diffrn_radiation_probe x-ray
_diffrn_radiation_type 'Cu K\a'
_diffrn_radiation_wavelength 1.54178
_diffrn_reflns_av_R_equivalents 0.0500
_diffrn_reflns_av_unetI/netI 0.0657
_diffrn_reflns_Laue_measured_fraction_full 0.994
_diffrn_reflns_Laue_measured_fraction_max 0.977
_diffrn_reflns_limit_h_max 36
_diffrn_reflns_limit_h_min -37
_diffrn_reflns_limit_k_max 36
_diffrn_reflns_limit_k_min -27
_diffrn_reflns_limit_l_max 23
_diffrn_reflns_limit_l_min -25
_diffrn_reflns_number 18133
_diffrn_reflns_point_group_measured_fraction_full 0.985
_diffrn_reflns_point_group_measured_fraction_max 0.946
_diffrn_reflns_theta_full 67.679
_diffrn_reflns_theta_max 76.213
_diffrn_reflns_theta_min 4.608
_diffrn_source 'Rotating-anode X-ray tube (dual wavelength)'
_diffrn_source_type 'Rigaku (Cu) X-ray DW Source'
_exptl_absorpt_coefficient_mu 1.439
_exptl_absorpt_correction_T_max 1.00000
_exptl_absorpt_correction_T_min 0.37270
_exptl_absorpt_correction_type multi-scan
_exptl_absorpt_process_details
;
CrysAlisPro 1.171.40.84a (Rigaku Oxford Diffraction, 2020)
Empirical absorption correction using spherical harmonics,
implemented in SCALE3 ABSPACK scaling algorithm.
;
_exptl_crystal_colour green
_exptl_crystal_colour_primary green
_exptl_crystal_density_diffrn 0.518
_exptl_crystal_description block
_exptl_crystal_F_000 2529
_exptl_crystal_size_max 0.19
_exptl_crystal_size_mid 0.18
_exptl_crystal_size_min 0.18
_refine_diff_density_max 0.921
_refine_diff_density_min -0.358
_refine_diff_density_rms 0.050
_refine_ls_abs_structure_details
;
 Flack x determined using 1762 quotients [(I+)-(I-)]/[(I+)+(I-)]
 (Parsons, Flack and Wagner, Acta Cryst. B69 (2013) 249-259).
;
_refine_ls_abs_structure_Flack -0.015(6)
_refine_ls_extinction_method none
_refine_ls_goodness_of_fit_ref 0.999
_refine_ls_hydrogen_treatment constr
_refine_ls_matrix_type full
_refine_ls_number_parameters 182
_refine_ls_number_reflns 6967
_refine_ls_number_restraints 102
_refine_ls_restrained_S_all 1.081
_refine_ls_R_factor_all 0.0906
_refine_ls_R_factor_gt 0.0697
_refine_ls_shift/su_max 0.000
_refine_ls_shift/su_mean 0.000
_refine_ls_structure_factor_coef Fsqd
_refine_ls_weighting_details 'w=1/[\s^2^(Fo^2^)+(0.1515P)^2^] where P=(Fo^2^+2Fc^2^)/3'
_refine_ls_weighting_scheme calc
_refine_ls_wR_factor_gt 0.1969
_refine_ls_wR_factor_ref 0.2186
_reflns_Friedel_coverage 0.828
_reflns_Friedel_fraction_full 0.975
_reflns_Friedel_fraction_max 0.912
_reflns_number_gt 4977
_reflns_number_total 6967
_reflns_threshold_expression 'I > 2\s(I)'
_cod_data_source_file d1cc07229c2.cif
_cod_data_source_block 1_sq
_cod_original_sg_symbol_H-M 'R 3 2'
_cod_database_code 7129892
_shelx_shelxl_version_number 2018/1
_shelx_space_group_comment
;
The symmetry employed for this shelxl refinement is uniquely defined
by the following loop, which should always be used as a source of
symmetry information in preference to the above space-group names.
They are only intended as comments.
;
_reflns_odcompleteness_completeness 99.46
_reflns_odcompleteness_iscentric 1
_reflns_odcompleteness_theta 66.97
_olex2_refinement_description
;
1. Fixed Uiso
 At 1.2 times of:
  All C(H) groups
2. Uiso/Uaniso restraints and constraints
Uanis(C1) \\sim Ueq, Uanis(C2) \\sim Ueq, Uanis(C3) \\sim Ueq, Uanis(C4) \\sim
Ueq, Uanis(C5) \\sim Ueq, Uanis(C6) \\sim Ueq, Uanis(C7) \\sim Ueq, Uanis(C8)
\\sim Ueq, Uanis(C9) \\sim Ueq, Uanis(C10) \\sim Ueq, Uanis(C11) \\sim Ueq,
Uanis(C12) \\sim Ueq, Uanis(C13) \\sim Ueq, Uanis(C14) \\sim Ueq, Uanis(C15)
\\sim Ueq, Uanis(C16) \\sim Ueq, Uanis(C17) \\sim Ueq: with sigma of 0.01 and
sigma for terminal atoms of 0.02
3.a Aromatic/amide H refined with riding coordinates:
 C1(H1), C2(H2), C3(H3), C5(H5), C6(H6), C8(H8), C9(H9), C11(H11), C14(H14),
 C15(H15)
;
_olex2_submission_special_instructions 'No special instructions were received'
_oxdiff_exptl_absorpt_empirical_details
;
Empirical correction (ABSPACK) includes:
- Absorption correction using spherical harmonics
- Frame scaling
;
_oxdiff_exptl_absorpt_empirical_full_max 2.059
_oxdiff_exptl_absorpt_empirical_full_min 0.597

loop_
_space_group_symop_operation_xyz
'x, y, z'
'-y, x-y, z'
'-x+y, -x, z'
'y, x, -z'
'x-y, -y, -z'
'-x, -x+y, -z'
'x+2/3, y+1/3, z+1/3'
'-y+2/3, x-y+1/3, z+1/3'
'-x+y+2/3, -x+1/3, z+1/3'
'y+2/3, x+1/3, -z+1/3'
'x-y+2/3, -y+1/3, -z+1/3'
'-x+2/3, -x+y+1/3, -z+1/3'
'x+1/3, y+2/3, z+2/3'
'-y+1/3, x-y+2/3, z+2/3'
'-x+y+1/3, -x+2/3, z+2/3'
'y+1/3, x+2/3, -z+2/3'
'x-y+1/3, -y+2/3, -z+2/3'
'-x+1/3, -x+y+2/3, -z+2/3'

loop_
_atom_site_label
_atom_site_type_symbol
_atom_site_fract_x
_atom_site_fract_y
_atom_site_fract_z
_atom_site_U_iso_or_equiv
_atom_site_adp_type
_atom_site_occupancy
_atom_site_site_symmetry_order
_atom_site_calc_flag
_atom_site_refinement_flags_posn
_atom_site_refinement_flags_adp
_atom_site_refinement_flags_occupancy
_atom_site_disorder_assembly
_atom_site_disorder_group
Co1 Co 0.333333 0.666667 0.25828(6) 0.0498(3) Uani 1 3 d S T P . .
N1 N 0.34301(14) 0.73105(13) 0.3154(2) 0.0613(10) Uani 1 1 d . . . . .
N2 N 0.39863(15) 0.80537(14) 0.3615(2) 0.0761(12) Uani 1 1 d . . . . .
N3 N 0.93914(12) 0.99576(12) 0.4687(2) 0.0561(10) Uani 1 1 d . . . . .
N4 N 0.89522(13) 0.99326(14) 0.4466(2) 0.0604(11) Uani 1 1 d . . . . .
N5 N 0.58547(18) 1.000000 0.500000 0.087(2) Uani 1 2 d S T P . .
C1 C 0.3259(2) 0.7659(2) 0.3068(4) 0.0837(19) Uani 1 1 d . U . . .
H1 H 0.296061 0.759113 0.284272 0.100 Uiso 1 1 calc R U . . .
C2 C 0.3585(2) 0.8110(2) 0.3355(4) 0.102(2) Uani 1 1 d . U . . .
H2 H 0.355045 0.840421 0.337664 0.123 Uiso 1 1 calc R U . . .
C3 C 0.38657(17) 0.75646(17) 0.3490(3) 0.0681(13) Uani 1 1 d . U . . .
H3 H 0.406481 0.741945 0.362425 0.082 Uiso 1 1 calc R U . . .
C4 C 0.44575(18) 0.84401(19) 0.3900(3) 0.0753(15) Uani 1 1 d . U . . .
C5 C 0.49057(19) 0.8428(2) 0.3798(4) 0.091(2) Uani 1 1 d . U . . .
H5 H 0.489854 0.816438 0.354687 0.109 Uiso 1 1 calc R U . . .
C6 C 0.5365(2) 0.8799(2) 0.4063(3) 0.0894(19) Uani 1 1 d . U . . .
H6 H 0.566665 0.878617 0.398099 0.107 Uiso 1 1 calc R U . . .
C7 C 0.53926(19) 0.9195(2) 0.4452(3) 0.0778(16) Uani 1 1 d . U . . .
C8 C 0.4937(2) 0.9203(3) 0.4528(4) 0.110(3) Uani 1 1 d . U . . .
H8 H 0.494340 0.947256 0.476489 0.132 Uiso 1 1 calc R U . . .
C9 C 0.4478(2) 0.8834(3) 0.4272(4) 0.111(2) Uani 1 1 d . U . . .
H9 H 0.417603 0.884852 0.434800 0.133 Uiso 1 1 calc R U . . .
C10 C 0.58847(19) 0.9609(2) 0.4737(3) 0.0787(16) Uani 1 1 d . U . . .
C11 C 0.63431(19) 0.9588(2) 0.4730(3) 0.0827(18) Uani 1 1 d . U . . .
H11 H 0.634950 0.930469 0.454815 0.099 Uiso 1 1 calc R U . . .
C12 C 0.6795(2) 1.000000 0.500000 0.078(2) Uani 1 2 d S TU P . .
C13 C 0.7295(2) 1.000000 0.500000 0.077(2) Uani 1 2 d S TU P . .
C14 C 0.74153(18) 0.9762(2) 0.4506(3) 0.0790(16) Uani 1 1 d . U . . .
H14 H 0.718292 0.960618 0.416615 0.095 Uiso 1 1 calc R U . . .
C15 C 0.78754(18) 0.9754(2) 0.4514(3) 0.0729(15) Uani 1 1 d . U . . .
H15 H 0.794395 0.958132 0.418781 0.088 Uiso 1 1 calc R U . . .
C16 C 0.82370(19) 1.000000 0.500000 0.0665(18) Uani 1 2 d S TU P . .
C17 C 0.87355(19) 1.000000 0.500000 0.0614(17) Uani 1 2 d S TU P . .

loop_
_atom_site_aniso_label
_atom_site_aniso_U_11
_atom_site_aniso_U_22
_atom_site_aniso_U_33
_atom_site_aniso_U_23
_atom_site_aniso_U_13
_atom_site_aniso_U_12
Co1 0.0261(3) 0.0261(3) 0.0974(9) 0.000 0.000 0.01304(14)
N1 0.0406(17) 0.0366(17) 0.107(3) -0.0150(19) -0.0095(19) 0.0194(14)
N2 0.0396(18) 0.0488(18) 0.141(4) -0.034(2) -0.025(2) 0.0229(17)
N3 0.0304(14) 0.0341(16) 0.104(3) -0.0077(19) -0.0109(16) 0.0166(12)
N4 0.0303(15) 0.0452(18) 0.113(3) -0.0127(19) -0.0098(18) 0.0239(14)
N5 0.0455(19) 0.071(4) 0.153(6) -0.063(4) -0.032(2) 0.0356(19)
C1 0.052(2) 0.053(3) 0.157(5) -0.035(3) -0.034(3) 0.035(2)
C2 0.067(3) 0.063(3) 0.196(7) -0.051(4) -0.047(4) 0.047(3)
C3 0.048(2) 0.045(2) 0.111(4) -0.025(2) -0.018(2) 0.0231(18)
C4 0.043(2) 0.058(3) 0.128(4) -0.035(3) -0.019(3) 0.028(2)
C5 0.048(2) 0.074(3) 0.154(5) -0.060(3) -0.020(3) 0.033(2)
C6 0.052(3) 0.074(3) 0.151(5) -0.052(4) -0.024(3) 0.038(2)
C7 0.047(2) 0.063(3) 0.130(4) -0.041(3) -0.015(3) 0.032(2)
C8 0.067(3) 0.091(4) 0.188(7) -0.077(4) -0.035(4) 0.051(3)
C9 0.056(3) 0.094(4) 0.196(6) -0.075(4) -0.031(4) 0.048(3)
C10 0.050(2) 0.068(3) 0.129(5) -0.043(3) -0.022(3) 0.038(2)
C11 0.048(2) 0.070(3) 0.141(5) -0.043(3) -0.018(3) 0.038(2)
C12 0.047(2) 0.079(4) 0.118(6) -0.042(4) -0.021(2) 0.040(2)
C13 0.045(2) 0.075(4) 0.121(6) -0.035(4) -0.018(2) 0.037(2)
C14 0.045(2) 0.074(3) 0.130(4) -0.039(3) -0.024(3) 0.039(2)
C15 0.048(2) 0.073(3) 0.111(4) -0.035(3) -0.014(2) 0.040(2)
C16 0.039(2) 0.058(3) 0.109(5) -0.028(3) -0.0142(17) 0.0292(17)
C17 0.0366(19) 0.051(3) 0.101(5) -0.013(3) -0.0065(16) 0.0255(16)

loop_
_atom_type_symbol
_atom_type_description
_atom_type_scat_dispersion_real
_atom_type_scat_dispersion_imag
_atom_type_scat_source
C C 0.0181 0.0091 'International Tables Vol C Tables 4.2.6.8 and 6.1.1.4'
H H 0.0000 0.0000 'International Tables Vol C Tables 4.2.6.8 and 6.1.1.4'
Co Co -2.3653 3.6143 'International Tables Vol C Tables 4.2.6.8 and 6.1.1.4'
N N 0.0311 0.0180 'International Tables Vol C Tables 4.2.6.8 and 6.1.1.4'

loop_
_geom_angle_atom_site_label_1
_geom_angle_atom_site_label_2
_geom_angle_atom_site_label_3
_geom_angle
_geom_angle_site_symmetry_1
_geom_angle_site_symmetry_3
_geom_angle_publ_flag
N1 Co1 N1 92.40(17) . 2_665 ?
N1 Co1 N1 92.40(17) . 3_565 ?
N1 Co1 N1 92.40(17) 2_665 3_565 ?
N1 Co1 N3 175.83(14) 2_665 18_655 ?
N1 Co1 N3 86.46(15) 3_565 16_445 ?
N1 Co1 N3 175.82(14) . 16_445 ?
N1 Co1 N3 91.66(14) 3_565 18_655 ?
N1 Co1 N3 91.67(14) . 17_565 ?
N1 Co1 N3 91.66(14) 2_665 16_445 ?
N1 Co1 N3 86.46(15) 2_665 17_565 ?
N1 Co1 N3 175.82(14) 3_565 17_565 ?
N1 Co1 N3 86.46(15) . 18_655 ?
N3 Co1 N3 89.56(15) 17_565 16_445 ?
N3 Co1 N3 89.56(15) 18_655 16_445 ?
N3 Co1 N3 89.56(15) 17_565 18_655 ?
C1 N1 Co1 131.7(4) . . ?
C3 N1 Co1 117.1(3) . . ?
C3 N1 C1 105.2(4) . . ?
C2 N2 C4 128.4(4) . . ?
C3 N2 C2 106.0(4) . . ?
C3 N2 C4 125.4(4) . . ?
N3 N3 Co1 124.42(11) 5_676 16 ?
N3 N3 N4 110.1(3) 5_676 . ?
N4 N3 Co1 124.5(3) . 16 ?
C17 N4 N3 103.5(4) . . ?
C10 N5 C10 119.3(6) . 5_676 ?
N1 C1 H1 125.0 . . ?
C2 C1 N1 110.0(4) . . ?
C2 C1 H1 125.0 . . ?
N2 C2 H2 126.7 . . ?
C1 C2 N2 106.6(4) . . ?
C1 C2 H2 126.7 . . ?
N1 C3 N2 112.1(4) . . ?
N1 C3 H3 124.0 . . ?
N2 C3 H3 124.0 . . ?
C5 C4 N2 119.6(4) . . ?
C5 C4 C9 118.7(5) . . ?
C9 C4 N2 121.7(4) . . ?
C4 C5 H5 119.7 . . ?
C4 C5 C6 120.6(5) . . ?
C6 C5 H5 119.7 . . ?
C5 C6 H6 119.1 . . ?
C5 C6 C7 121.7(5) . . ?
C7 C6 H6 119.1 . . ?
C6 C7 C10 123.1(4) . . ?
C8 C7 C6 115.9(5) . . ?
C8 C7 C10 120.8(4) . . ?
C7 C8 H8 118.6 . . ?
C9 C8 C7 122.8(5) . . ?
C9 C8 H8 118.6 . . ?
C4 C9 H9 119.9 . . ?
C8 C9 C4 120.2(5) . . ?
C8 C9 H9 119.9 . . ?
N5 C10 C7 114.8(4) . . ?
N5 C10 C11 122.5(5) . . ?
C11 C10 C7 122.7(4) . . ?
C10 C11 H11 120.4 . . ?
C10 C11 C12 119.2(4) . . ?
C12 C11 H11 120.4 . . ?
C11 C12 C11 117.2(6) 5_676 . ?
C11 C12 C13 121.4(3) 5_676 . ?
C11 C12 C13 121.4(3) . . ?
C14 C13 C12 120.8(3) . . ?
C14 C13 C12 120.8(3) 5_676 . ?
C14 C13 C14 118.4(6) 5_676 . ?
C13 C14 H14 119.7 . . ?
C15 C14 C13 120.6(5) . . ?
C15 C14 H14 119.7 . . ?
C14 C15 H15 119.5 . . ?
C14 C15 C16 121.0(5) . . ?
C16 C15 H15 119.5 . . ?
C15 C16 C15 118.3(5) 5_676 . ?
C15 C16 C17 120.8(3) 5_676 . ?
C15 C16 C17 120.8(3) . . ?
N4 C17 N4 112.9(5) 5_676 . ?
N4 C17 C16 123.6(3) 5_676 . ?
N4 C17 C16 123.6(3) . . ?

loop_
_geom_bond_atom_site_label_1
_geom_bond_atom_site_label_2
_geom_bond_distance
_geom_bond_site_symmetry_2
_geom_bond_publ_flag
Co1 N1 2.140(4) . ?
Co1 N1 2.140(4) 2_665 ?
Co1 N1 2.140(4) 3_565 ?
Co1 N3 2.146(4) 18_655 ?
Co1 N3 2.146(4) 16_445 ?
Co1 N3 2.146(4) 17_565 ?
N1 C1 1.371(6) . ?
N1 C3 1.321(6) . ?
N2 C2 1.389(7) . ?
N2 C3 1.334(5) . ?
N2 C4 1.419(6) . ?
N3 N3 1.312(9) 5_676 ?
N3 N4 1.348(5) . ?
N4 C17 1.343(5) . ?
N5 C10 1.325(5) 5_676 ?
N5 C10 1.325(5) . ?
C1 H1 0.9300 . ?
C1 C2 1.335(8) . ?
C2 H2 0.9300 . ?
C3 H3 0.9300 . ?
C4 C5 1.364(6) . ?
C4 C9 1.376(7) . ?
C5 H5 0.9300 . ?
C5 C6 1.366(7) . ?
C6 H6 0.9300 . ?
C6 C7 1.394(7) . ?
C7 C8 1.371(7) . ?
C7 C10 1.480(7) . ?
C8 H8 0.9300 . ?
C8 C9 1.358(8) . ?
C9 H9 0.9300 . ?
C10 C11 1.391(6) . ?
C11 H11 0.9300 . ?
C11 C12 1.402(6) . ?
C12 C13 1.482(9) . ?
C13 C14 1.386(6) 5_676 ?
C13 C14 1.386(6) . ?
C14 H14 0.9300 . ?
C14 C15 1.376(6) . ?
C15 H15 0.9300 . ?
C15 C16 1.382(6) . ?
C16 C17 1.478(8) . ?

loop_
_geom_torsion_atom_site_label_1
_geom_torsion_atom_site_label_2
_geom_torsion_atom_site_label_3
_geom_torsion_atom_site_label_4
_geom_torsion
_geom_torsion_site_symmetry_1
_geom_torsion_site_symmetry_2
_geom_torsion_site_symmetry_3
_geom_torsion_site_symmetry_4
_geom_torsion_publ_flag
Co1 N1 C1 C2 -151.9(5) . . . . ?
Co1 N1 C3 N2 155.2(4) . . . . ?
Co1 N3 N4 C17 -170.07(19) 16 . . . ?
N1 C1 C2 N2 2.0(9) . . . . ?
N2 C4 C5 C6 179.3(7) . . . . ?
N2 C4 C9 C8 -178.8(7) . . . . ?
N3 N3 N4 C17 -0.9(5) 5_676 . . . ?
N3 N4 C17 N4 0.32(17) . . . 5_676 ?
N3 N4 C17 C16 -179.67(17) . . . . ?
N5 C10 C11 C12 -1.2(11) . . . . ?
C1 N1 C3 N2 -0.9(7) . . . . ?
C2 N2 C3 N1 2.1(7) . . . . ?
C2 N2 C4 C5 -142.6(8) . . . . ?
C2 N2 C4 C9 36.5(11) . . . . ?
C3 N1 C1 C2 -0.8(8) . . . . ?
C3 N2 C2 C1 -2.5(8) . . . . ?
C3 N2 C4 C5 30.7(10) . . . . ?
C3 N2 C4 C9 -150.2(7) . . . . ?
C4 N2 C2 C1 171.9(6) . . . . ?
C4 N2 C3 N1 -172.5(5) . . . . ?
C4 C5 C6 C7 1.1(12) . . . . ?
C5 C4 C9 C8 0.3(12) . . . . ?
C5 C6 C7 C8 -2.8(11) . . . . ?
C5 C6 C7 C10 -178.9(7) . . . . ?
C6 C7 C8 C9 3.4(13) . . . . ?
C6 C7 C10 N5 169.1(6) . . . . ?
C6 C7 C10 C11 -11.0(11) . . . . ?
C7 C8 C9 C4 -2.2(14) . . . . ?
C7 C10 C11 C12 178.9(5) . . . . ?
C8 C7 C10 N5 -6.8(10) . . . . ?
C8 C7 C10 C11 173.1(8) . . . . ?
C9 C4 C5 C6 0.2(12) . . . . ?
C10 N5 C10 C7 -179.5(7) 5_676 . . . ?
C10 N5 C10 C11 0.6(5) 5_676 . . . ?
C10 C7 C8 C9 179.6(8) . . . . ?
C10 C11 C12 C11 0.6(5) . . . 5_676 ?
C10 C11 C12 C13 -179.4(5) . . . . ?
C11 C12 C13 C14 31.3(5) 5_676 . . 5_676 ?
C11 C12 C13 C14 -148.7(5) 5_676 . . . ?
C11 C12 C13 C14 31.3(5) . . . . ?
C11 C12 C13 C14 -148.7(5) . . . 5_676 ?
C12 C13 C14 C15 -178.8(4) . . . . ?
C13 C14 C15 C16 -2.5(9) . . . . ?
C14 C13 C14 C15 1.2(4) 5_676 . . . ?
C14 C15 C16 C15 1.2(5) . . . 5_676 ?
C14 C15 C16 C17 -178.8(5) . . . . ?
C15 C16 C17 N4 -156.8(4) 5_676 . . . ?
C15 C16 C17 N4 23.2(4) . . . . ?
C15 C16 C17 N4 -156.8(4) . . . 5_676 ?
C15 C16 C17 N4 23.2(4) 5_676 . . 5_676 ?
